data_7205590
loop_
_publ_author_name
'Urbanus, Johan'
'Roelands, C. P. Mark'
'Mazurek, Jaroslaw'
'Verdoes, Dirk'
'ter Horst, Joop H.'

_publ_section_title
;
 Electrochemically induced co-crystallization for product removal
;
_journal_issue 8
_journal_name_full CrystEngComm
_journal_page_first 2817
_journal_paper_doi 10.1039/c0ce00284d
_journal_volume 13
_journal_year 2011
_chemical_formula_moiety 'C9 H8 O2, C7 H6 N2 O3'
_chemical_formula_sum 'C16 H14 N2 O5'
_chemical_formula_weight 314.29
_chemical_name_common 'cinnamic acid 3-nitrobenzamide co-crystal'
_chemical_name_systematic
;cinnamic acid 3-nitrobenzamide co-crystal

;
_space_group_IT_number 2
_symmetry_cell_setting triclinic
_symmetry_Int_Tables_number 2
_symmetry_space_group_name_Hall '-P 1'
_symmetry_space_group_name_H-M 'P -1'
_cell_angle_alpha 90.167(7)
_cell_angle_beta 100.702(5)
_cell_angle_gamma 116.683(2)
_cell_formula_units_Z 2
_cell_length_a 6.9358(5)
_cell_length_b 7.3424(4)
_cell_length_c 16.7449(9)
_cell_measurement_temperature 295
_cell_volume 745.05(8)
_computing_cell_refinement 'TOPAS (Coelho, 2009)'
_computing_data_collection 'DIFFRAC plus XRD Commander (Kienle & Jacob, 2003)'
_computing_data_reduction 'TOPAS (Coelho, 2009)'
_computing_publication_material 'enCIFer (Version 1.1; Allen <i>et al.</i>, 2004)'
_computing_structure_refinement 'TOPAS (Coelho, 2009)'
_computing_structure_solution 'TOPAS (Coelho, 2009)'
_diffrn_ambient_temperature 295
_diffrn_measurement_device_type 'Bruker AXS D8 Advance'
_diffrn_radiation_monochromator 'primary focussing, Ge 111'
_diffrn_radiation_type 'Cu K\a~1~'
_diffrn_radiation_wavelength 1.54056
_diffrn_reflns_limit_h_max 4
_diffrn_reflns_limit_h_min 0
_diffrn_reflns_limit_k_max 3
_diffrn_reflns_limit_k_min -4
_diffrn_reflns_limit_l_max 9
_diffrn_reflns_limit_l_min -9
_diffrn_reflns_number 348
_exptl_absorpt_coefficient_mu 0.889
_exptl_absorpt_correction_type none
_exptl_crystal_density_diffrn 1.401
_exptl_crystal_density_method 'not measured'
_exptl_crystal_F_000 328
_pd_char_colour white
_pd_char_particle_morphology needles
_pd_meas_2theta_range_inc 0.016
_pd_meas_2theta_range_max 55
_pd_meas_2theta_range_min 3
_pd_meas_number_of_points 3298
_pd_meas_scan_method step
_pd_proc_ls_background_function
;
Chebyshev polynomial
;
_pd_proc_ls_pref_orient_corr
;
A spherical harmonics-based preferred orientation correction
(J\"arvinen, 1993) was applied with TOPAS (Coelho, 2009) during
the Rietveld refinement.
;
_pd_proc_ls_profile_function
;
Fundamental parameters with axial divergence correction.
;
_pd_proc_ls_prof_R_factor 0.0231
_pd_proc_ls_prof_wR_expected 0.0105
_pd_proc_ls_prof_wR_factor 0.0334
_pd_spec_mounting '0.5 mm borosilicate capillary'
_pd_spec_mount_mode transmission
_pd_spec_shape cylinder
_pd_spec_size_axial 8
_pd_spec_size_equat 0.5
_pd_spec_size_thick 0.5
_refine_ls_goodness_of_fit_all 3.202
_refine_ls_hydrogen_treatment noref
_refine_ls_number_constraints 1
_refine_ls_number_parameters 151
_refine_ls_number_restraints 81
_refine_ls_weighting_details 1/\s(Y~obs~)^2^
_refine_ls_weighting_scheme sigma
_cod_data_source_file c0ce00284d.txt
_cod_data_source_block I
_cod_original_cell_volume 745.05(9)
_cod_database_code 7205590

loop_
_symmetry_equiv_pos_as_xyz
'-x, -y, -z'
'x, y, z'

loop_
_atom_site_label
_atom_site_type_symbol
_atom_site_symmetry_multiplicity
_atom_site_fract_x
_atom_site_fract_y
_atom_site_fract_z
_atom_site_occupancy
_atom_site_B_iso_or_equiv
O1 O 2 0.1468(16) 0.2136(18) 0.64970(46) 1 3.75
N2 N 2 -0.0581(16) 0.3416(16) 0.57411(61) 1 3.75
H2A H 2 -0.178 0.3831 0.5702 1 3.75
H2B H 2 -0.0218 0.3423 0.525 1 3.75
C3 C 2 0.0170(12) 0.2809(14) 0.64346(40) 1 3.75
N4 N 2 0.1094(10) 0.2783(16) 0.94178(35) 1 3.75
O5 O 2 0.2919(17) 0.2792(19) 0.93816(49) 1 3.75
O6 O 2 0.0393(13) 0.2565(17) 0.99976(63) 1 3.75
C7 C 2 -0.06987(85) 0.2901(13) 0.71788(35) 1 3.75
C8 C 2 0.0496(11) 0.2746(17) 0.79527(78) 1 3.75
H8A H 2 0.1751 0.2473 0.7952 1 3.75
C9 C 2 -0.0161(10) 0.2870(15) 0.86510(41) 1 3.75
C10 C 2 -0.2137(17) 0.2994(21) 0.86192(46) 1 3.75
H10A H 2 -0.2736 0.2747 0.9111 1 3.75
C11 C 2 -0.3209(12) 0.3265(18) 0.79014(93) 1 3.75
H11A H 2 -0.4441 0.355 0.7909 1 3.75
C12 C 2 -0.2486(20) 0.3104(19) 0.71430(45) 1 3.75
H12A H 2 -0.331 0.3269 0.662 1 3.75
O13 O 2 0.3427(13) 0.1536(13) 0.53761(73) 1 3.75
H13A H 2 0.2678 0.1783 0.5692 1 3.75
C14 C 2 0.3287(11) 0.2356(11) 0.46789(41) 1 3.75
O15 O 2 0.2071(16) 0.3324(16) 0.45257(54) 1 3.75
C16 C 2 0.4394(12) 0.2038(12) 0.40363(77) 1 3.75
H16A H 2 0.5259 0.1272 0.4128 1 3.75
C17 C 2 0.4206(12) 0.2719(12) 0.33364(69) 1 3.75
H17A H 2 0.3441 0.3503 0.323 1 3.75
C18 C 2 0.5245(11) 0.2311(13) 0.27073(41) 1 3.75
C19 C 2 0.45549(98) 0.2493(15) 0.18976(82) 1 3.75
H19A H 2 0.3359 0.2844 0.1754 1 3.75
C20 C 2 0.5569(19) 0.2041(21) 0.12931(52) 1 3.75
H20A H 2 0.4967 0.2235 0.0724 1 3.75
C21 C 2 0.7361(13) 0.1673(17) 0.15203(52) 1 3.75
H21A H 2 0.7975 0.1406 0.108 1 3.75
C22 C 2 0.8168(12) 0.1619(15) 0.23098(83) 1 3.75
H22A H 2 0.9388 0.1257 0.246 1 3.75
C23 C 2 0.7133(23) 0.1903(23) 0.29406(41) 1 3.75
H23A H 2 0.7622 0.1788 0.3527 1 3.75

loop_
_atom_type_symbol
_atom_type_description
_atom_type_scat_dispersion_real
_atom_type_scat_dispersion_imag
_atom_type_scat_source
C C 0.0033 0.0016 'International Tables Vol C Tables 4.2.6.8 and 6.1.1.4'
H H 0.0000 0.0000 'International Tables Vol C Tables 4.2.6.8 and 6.1.1.4'
N N 0.0061 0.0033 'International Tables Vol C Tables 4.2.6.8 and 6.1.1.4'
O O 0.0106 0.0060 'International Tables Vol C Tables 4.2.6.8 and 6.1.1.4'
